data_4072080
loop_
_publ_author_name
'Gao, Wei'
'Cui, Dongmei'
'Liu, Xiaoming'
'Zhang, Yu'
'Mu, Ying'

_publ_section_title
;
 Rare-Earth Metal Bis(alkyl)s Supported by a Quinolinyl Anilido-Imine
 Ligand: Synthesis and Catalysis on Living Polymerization of
 \e-Caprolactone
;
_journal_issue 22
_journal_name_full Organometallics
_journal_page_first 5889
_journal_paper_doi 10.1021/om800575p
_journal_volume 27
_journal_year 2008
_chemical_formula_sum 'C36 H50 Lu N3 Si2'
_chemical_formula_weight 755.94
_chemical_name_systematic
; 
 ? 
;
_space_group_IT_number 2
_symmetry_cell_setting triclinic
_symmetry_space_group_name_Hall '-P 1'
_symmetry_space_group_name_H-M 'P -1'
_atom_sites_solution_hydrogens geom
_atom_sites_solution_primary direct
_atom_sites_solution_secondary difmap
_audit_creation_method SHELXL-97
_cell_angle_alpha 84.1090(10)
_cell_angle_beta 81.7550(10)
_cell_angle_gamma 74.0980(10)
_cell_formula_units_Z 2
_cell_length_a 10.1020(8)
_cell_length_b 10.6056(9)
_cell_length_c 17.9299(14)
_cell_measurement_temperature 187(2)
_cell_volume 1824.3(3)
_computing_cell_refinement 'Bruker SMART'
_computing_data_collection 'Bruker SMART'
_computing_data_reduction 'Bruker SAINT'
_computing_molecular_graphics 'Bruker SHELXTL'
_computing_publication_material 'Bruker SHELXTL'
_computing_structure_refinement 'SHELXL-97 (Sheldrick, 1997)'
_computing_structure_solution 'SHELXS-97 (Sheldrick, 1990)'
_diffrn_ambient_temperature 187(2)
_diffrn_measured_fraction_theta_full 0.975
_diffrn_measured_fraction_theta_max 0.975
_diffrn_measurement_device_type 'CCD area detector'
_diffrn_measurement_method 'phi and omega scan'
_diffrn_radiation_monochromator graphite
_diffrn_radiation_source 'fine-focus sealed tube'
_diffrn_radiation_type MoK\a
_diffrn_radiation_wavelength 0.71073
_diffrn_reflns_av_R_equivalents 0.0325
_diffrn_reflns_av_sigmaI/netI 0.0761
_diffrn_reflns_limit_h_max 11
_diffrn_reflns_limit_h_min -12
_diffrn_reflns_limit_k_max 5
_diffrn_reflns_limit_k_min -13
_diffrn_reflns_limit_l_max 21
_diffrn_reflns_limit_l_min -22
_diffrn_reflns_number 10295
_diffrn_reflns_theta_full 26.04
_diffrn_reflns_theta_max 26.04
_diffrn_reflns_theta_min 2.00
_exptl_absorpt_coefficient_mu 2.798
_exptl_absorpt_correction_T_max 0.8282
_exptl_absorpt_correction_T_min 0.7483
_exptl_absorpt_correction_type multi-scan
_exptl_crystal_colour red
_exptl_crystal_density_diffrn 1.376
_exptl_crystal_density_method 'not measured'
_exptl_crystal_description block
_exptl_crystal_F_000 772
_exptl_crystal_size_max 0.11
_exptl_crystal_size_mid 0.09
_exptl_crystal_size_min 0.07
_refine_diff_density_max 1.310
_refine_diff_density_min -0.778
_refine_diff_density_rms 0.131
_refine_ls_extinction_method none
_refine_ls_goodness_of_fit_ref 0.989
_refine_ls_hydrogen_treatment constr
_refine_ls_matrix_type full
_refine_ls_number_parameters 389
_refine_ls_number_reflns 7031
_refine_ls_number_restraints 0
_refine_ls_restrained_S_all 0.989
_refine_ls_R_factor_all 0.0579
_refine_ls_R_factor_gt 0.0447
_refine_ls_shift/su_max 0.001
_refine_ls_shift/su_mean 0.000
_refine_ls_structure_factor_coef Fsqd
_refine_ls_weighting_details 'calc w=1/[\s^2^(Fo^2^)+(0.0350P)^2^+0.0000P] where P=(Fo^2^+2Fc^2^)/3'
_refine_ls_weighting_scheme calc
_refine_ls_wR_factor_gt 0.0824
_refine_ls_wR_factor_ref 0.0881
_reflns_number_gt 5898
_reflns_number_total 7031
_reflns_threshold_expression >2sigma(I)
_cod_data_source_file om800575p_si_001.cif
_cod_data_source_block complex_Lu
_cod_depositor_comments
;
The following automatic conversions were performed:

'_symmetry_cell_setting' value 'Triclinic' changed to 'triclinic'
according to /home/saulius/struct/CIF-dictionaries/cif_core.dic
dictionary named 'cif_core.dic' version 2.4.1 from
2010-06-29.

'_exptl_absorpt_correction_type' value 'Multi-scan'
changed to 'multi-scan' according to
/home/saulius/struct/CIF-dictionaries/cif_core.dic dictionary named
'cif_core.dic' version 2.4.1 from 2010-06-29.

Automatic conversion script
Id: cif_fix_values 1715 2011-07-08 13:25:40Z adriana 
;
_cod_original_sg_symbol_H-M P-1
_cod_database_code 4072080

loop_
_symmetry_equiv_pos_as_xyz
'x, y, z'
'-x, -y, -z'

loop_
_atom_site_label
_atom_site_type_symbol
_atom_site_fract_x
_atom_site_fract_y
_atom_site_fract_z
_atom_site_U_iso_or_equiv
_atom_site_adp_type
_atom_site_occupancy
_atom_site_symmetry_multiplicity
_atom_site_calc_flag
_atom_site_refinement_flags
C1 C 0.0105(5) 0.4093(5) 0.8242(3) 0.0243(12) Uani 1 1 d .
C2 C -0.0846(5) 0.4496(6) 0.8892(3) 0.0326(13) Uani 1 1 d .
H2 H -0.0560 0.4230 0.9379 0.039 Uiso 1 1 calc R
C3 C -0.2169(6) 0.5262(6) 0.8832(3) 0.0374(14) Uani 1 1 d .
H3 H -0.2768 0.5532 0.9279 0.045 Uiso 1 1 calc R
C4 C -0.2657(6) 0.5654(6) 0.8136(3) 0.0417(15) Uani 1 1 d .
H4 H -0.3581 0.6172 0.8106 0.050 Uiso 1 1 calc R
C5 C -0.1789(5) 0.5281(6) 0.7500(3) 0.0353(14) Uani 1 1 d .
H5 H -0.2120 0.5525 0.7022 0.042 Uiso 1 1 calc R
C6 C -0.0394(5) 0.4533(5) 0.7535(3) 0.0272(12) Uani 1 1 d .
C7 C 0.0422(5) 0.4264(5) 0.6805(3) 0.0267(12) Uani 1 1 d .
H7 H -0.0081 0.4348 0.6386 0.032 Uiso 1 1 calc R
C8 C 0.2302(5) 0.3705(6) 0.5873(3) 0.0266(12) Uani 1 1 d .
C9 C 0.2739(5) 0.2411(6) 0.5674(3) 0.0297(13) Uani 1 1 d .
C10 C 0.3266(5) 0.2201(6) 0.4916(3) 0.0353(14) Uani 1 1 d .
H10 H 0.3575 0.1330 0.4756 0.042 Uiso 1 1 calc R
C11 C 0.3339(6) 0.3247(7) 0.4399(3) 0.0414(16) Uani 1 1 d .
H11 H 0.3683 0.3095 0.3886 0.050 Uiso 1 1 calc R
C12 C 0.2919(6) 0.4494(7) 0.4626(3) 0.0374(15) Uani 1 1 d .
H12 H 0.2994 0.5200 0.4265 0.045 Uiso 1 1 calc R
C13 C 0.2385(5) 0.4773(6) 0.5365(3) 0.0316(13) Uani 1 1 d .
C14 C 0.2647(5) 0.1245(6) 0.6239(3) 0.0360(14) Uani 1 1 d .
H14 H 0.2680 0.1514 0.6753 0.043 Uiso 1 1 calc R
C15 C 0.1255(6) 0.0929(7) 0.6244(4) 0.0508(18) Uani 1 1 d .
H15A H 0.1193 0.0661 0.5746 0.076 Uiso 1 1 calc R
H15B H 0.0498 0.1711 0.6364 0.076 Uiso 1 1 calc R
H15C H 0.1184 0.0213 0.6626 0.076 Uiso 1 1 calc R
C16 C 0.3834(6) 0.0029(6) 0.6092(4) 0.0454(16) Uani 1 1 d .
H16A H 0.3801 -0.0631 0.6514 0.068 Uiso 1 1 calc R
H16B H 0.4718 0.0263 0.6043 0.068 Uiso 1 1 calc R
H16C H 0.3750 -0.0330 0.5624 0.068 Uiso 1 1 calc R
C17 C 0.1907(6) 0.6182(6) 0.5600(3) 0.0342(14) Uani 1 1 d .
H17 H 0.1728 0.6151 0.6164 0.041 Uiso 1 1 calc R
C18 C 0.3012(7) 0.6934(7) 0.5352(4) 0.060(2) Uani 1 1 d .
H18A H 0.3900 0.6418 0.5514 0.090 Uiso 1 1 calc R
H18B H 0.2729 0.7781 0.5582 0.090 Uiso 1 1 calc R
H18C H 0.3115 0.7083 0.4800 0.090 Uiso 1 1 calc R
C19 C 0.0558(7) 0.6913(7) 0.5291(4) 0.066(2) Uani 1 1 d .
H19A H 0.0698 0.6932 0.4738 0.099 Uiso 1 1 calc R
H19B H 0.0268 0.7814 0.5451 0.099 Uiso 1 1 calc R
H19C H -0.0162 0.6463 0.5485 0.099 Uiso 1 1 calc R
C20 C 0.1765(5) 0.2601(5) 0.8954(3) 0.0274(12) Uani 1 1 d .
C21 C 0.0960(6) 0.1856(6) 0.9361(3) 0.0320(13) Uani 1 1 d .
H21 H 0.0111 0.1849 0.9194 0.038 Uiso 1 1 calc R
C22 C 0.1370(6) 0.1100(6) 1.0023(3) 0.0419(15) Uani 1 1 d .
H22 H 0.0789 0.0598 1.0295 0.050 Uiso 1 1 calc R
C23 C 0.2578(6) 0.1074(6) 1.0283(3) 0.0444(16) Uani 1 1 d .
H23 H 0.2824 0.0571 1.0736 0.053 Uiso 1 1 calc R
C24 C 0.3469(6) 0.1795(6) 0.9877(3) 0.0362(14) Uani 1 1 d .
C25 C 0.3072(5) 0.2535(5) 0.9205(3) 0.0258(12) Uani 1 1 d .
C26 C 0.4737(6) 0.1829(7) 1.0105(3) 0.0438(16) Uani 1 1 d .
H26 H 0.5041 0.1338 1.0551 0.053 Uiso 1 1 calc R
C27 C 0.5521(6) 0.2559(6) 0.9691(3) 0.0406(15) Uani 1 1 d .
H27 H 0.6356 0.2616 0.9853 0.049 Uiso 1 1 calc R
C28 C 0.5084(6) 0.3230(6) 0.9019(3) 0.0386(15) Uani 1 1 d .
H28 H 0.5661 0.3713 0.8724 0.046 Uiso 1 1 calc R
C29 C 0.5414(5) 0.2745(6) 0.6940(3) 0.0381(15) Uani 1 1 d .
H29A H 0.5190 0.2567 0.6448 0.046 Uiso 1 1 calc R
H29B H 0.5961 0.3400 0.6821 0.046 Uiso 1 1 calc R
C30 C 0.3360(5) 0.6112(6) 0.7533(3) 0.0334(14) Uani 1 1 d .
H30A H 0.4289 0.6100 0.7653 0.040 Uiso 1 1 calc R
H30B H 0.3291 0.6500 0.7009 0.040 Uiso 1 1 calc R
C31 C 0.7722(6) 0.0324(7) 0.6400(4) 0.0485(17) Uani 1 1 d .
H31A H 0.7096 0.0184 0.6065 0.073 Uiso 1 1 calc R
H31B H 0.8287 -0.0527 0.6584 0.073 Uiso 1 1 calc R
H31C H 0.8328 0.0837 0.6120 0.073 Uiso 1 1 calc R
C32 C 0.5802(7) 0.0076(7) 0.7812(4) 0.0523(18) Uani 1 1 d .
H32A H 0.5383 0.0454 0.8294 0.078 Uiso 1 1 calc R
H32B H 0.6484 -0.0762 0.7906 0.078 Uiso 1 1 calc R
H32C H 0.5079 -0.0070 0.7547 0.078 Uiso 1 1 calc R
C33 C 0.7943(6) 0.1591(7) 0.7794(4) 0.0472(17) Uani 1 1 d .
H33A H 0.8322 0.2296 0.7532 0.071 Uiso 1 1 calc R
H33B H 0.8700 0.0797 0.7861 0.071 Uiso 1 1 calc R
H33C H 0.7463 0.1865 0.8290 0.071 Uiso 1 1 calc R
C34 C 0.0350(6) 0.7730(7) 0.7782(4) 0.0556(19) Uani 1 1 d .
H34A H 0.0465 0.8051 0.7251 0.083 Uiso 1 1 calc R
H34B H -0.0282 0.8428 0.8077 0.083 Uiso 1 1 calc R
H34C H -0.0036 0.6969 0.7825 0.083 Uiso 1 1 calc R
C35 C 0.2532(7) 0.8778(7) 0.8281(4) 0.0538(18) Uani 1 1 d .
H35A H 0.3454 0.8566 0.8450 0.081 Uiso 1 1 calc R
H35B H 0.1845 0.9274 0.8661 0.081 Uiso 1 1 calc R
H35C H 0.2534 0.9309 0.7800 0.081 Uiso 1 1 calc R
C36 C 0.1929(7) 0.6390(7) 0.9126(3) 0.0516(18) Uani 1 1 d .
H36A H 0.1511 0.5661 0.9114 0.077 Uiso 1 1 calc R
H36B H 0.1342 0.7020 0.9479 0.077 Uiso 1 1 calc R
H36C H 0.2851 0.6050 0.9291 0.077 Uiso 1 1 calc R
Lu Lu 0.32802(2) 0.39321(3) 0.754096(12) 0.02568(8) Uani 1 1 d .
N1 N 0.1753(4) 0.3925(4) 0.6666(2) 0.0250(10) Uani 1 1 d .
N2 N 0.1458(4) 0.3398(4) 0.8293(2) 0.0257(10) Uani 1 1 d .
N3 N 0.3906(4) 0.3228(5) 0.8771(2) 0.0296(11) Uani 1 1 d .
Si1 Si 0.20851(17) 0.72323(17) 0.81527(9) 0.0354(4) Uani 1 1 d .
Si2 Si 0.66825(15) 0.12356(17) 0.72183(9) 0.0339(4) Uani 1 1 d .

loop_
_atom_site_aniso_label
_atom_site_aniso_U_11
_atom_site_aniso_U_22
_atom_site_aniso_U_33
_atom_site_aniso_U_23
_atom_site_aniso_U_13
_atom_site_aniso_U_12
C1 0.026(3) 0.025(3) 0.024(3) -0.001(2) 0.001(2) -0.011(2)
C2 0.032(3) 0.036(4) 0.029(3) 0.000(3) 0.001(2) -0.010(3)
C3 0.034(3) 0.039(4) 0.036(3) -0.008(3) 0.008(3) -0.009(3)
C4 0.029(3) 0.043(4) 0.048(4) 0.000(3) -0.003(3) -0.002(3)
C5 0.029(3) 0.040(4) 0.036(3) -0.004(3) -0.005(2) -0.006(3)
C6 0.022(3) 0.029(3) 0.030(3) -0.006(3) 0.000(2) -0.007(2)
C7 0.028(3) 0.031(3) 0.023(3) -0.002(2) -0.008(2) -0.009(3)
C8 0.017(3) 0.043(4) 0.022(3) -0.008(3) -0.003(2) -0.009(3)
C9 0.022(3) 0.037(4) 0.030(3) -0.005(3) -0.004(2) -0.007(3)
C10 0.029(3) 0.041(4) 0.035(3) -0.011(3) -0.003(2) -0.003(3)
C11 0.033(3) 0.068(5) 0.023(3) -0.014(3) 0.000(2) -0.010(3)
C12 0.037(3) 0.053(4) 0.025(3) 0.001(3) -0.005(2) -0.018(3)
C13 0.027(3) 0.048(4) 0.024(3) 0.000(3) -0.002(2) -0.018(3)
C14 0.034(3) 0.036(4) 0.037(3) -0.006(3) -0.007(3) -0.005(3)
C15 0.034(3) 0.045(4) 0.069(5) 0.012(4) -0.006(3) -0.009(3)
C16 0.040(4) 0.042(4) 0.053(4) -0.017(3) -0.005(3) -0.004(3)
C17 0.042(3) 0.035(4) 0.028(3) 0.002(3) -0.007(3) -0.015(3)
C18 0.073(5) 0.069(5) 0.052(4) -0.002(4) 0.001(4) -0.046(5)
C19 0.064(5) 0.042(4) 0.091(6) -0.005(4) -0.028(4) -0.004(4)
C20 0.030(3) 0.024(3) 0.023(3) -0.005(2) 0.002(2) -0.001(3)
C21 0.032(3) 0.032(3) 0.031(3) 0.000(3) 0.000(2) -0.008(3)
C22 0.049(4) 0.040(4) 0.033(3) 0.006(3) 0.003(3) -0.011(3)
C23 0.055(4) 0.043(4) 0.025(3) 0.007(3) -0.006(3) 0.001(3)
C24 0.040(3) 0.035(4) 0.026(3) -0.005(3) -0.004(3) 0.004(3)
C25 0.027(3) 0.025(3) 0.020(3) -0.003(2) -0.001(2) 0.003(2)
C26 0.044(4) 0.045(4) 0.035(3) -0.001(3) -0.019(3) 0.007(3)
C27 0.041(3) 0.047(4) 0.035(3) -0.006(3) -0.014(3) -0.006(3)
C28 0.036(3) 0.044(4) 0.037(3) -0.007(3) -0.006(3) -0.008(3)
C29 0.029(3) 0.049(4) 0.032(3) -0.001(3) -0.005(2) -0.005(3)
C30 0.035(3) 0.040(4) 0.030(3) -0.001(3) -0.006(2) -0.017(3)
C31 0.034(3) 0.049(4) 0.060(4) -0.017(4) -0.008(3) 0.001(3)
C32 0.061(4) 0.057(5) 0.047(4) 0.006(4) -0.014(3) -0.029(4)
C33 0.035(3) 0.042(4) 0.062(4) -0.008(4) -0.004(3) -0.006(3)
C34 0.039(4) 0.049(4) 0.081(5) -0.014(4) -0.013(3) -0.009(3)
C35 0.070(5) 0.051(5) 0.046(4) -0.018(4) -0.001(3) -0.024(4)
C36 0.065(4) 0.053(5) 0.035(4) -0.013(3) 0.008(3) -0.017(4)
Lu 0.02081(12) 0.03316(15) 0.02240(12) -0.00198(10) -0.00164(8) -0.00643(10)
N1 0.026(2) 0.029(3) 0.020(2) -0.001(2) -0.0022(18) -0.007(2)
N2 0.023(2) 0.030(3) 0.023(2) -0.003(2) -0.0019(18) -0.006(2)
N3 0.024(2) 0.032(3) 0.030(2) -0.007(2) -0.0017(19) -0.001(2)
Si1 0.0399(9) 0.0352(10) 0.0337(9) -0.0056(8) -0.0021(7) -0.0142(8)
Si2 0.0259(8) 0.0403(10) 0.0355(9) -0.0033(8) -0.0030(7) -0.0087(8)

loop_
_atom_type_symbol
_atom_type_description
_atom_type_scat_dispersion_real
_atom_type_scat_dispersion_imag
_atom_type_scat_source
C C 0.0033 0.0016 'International Tables Vol C Tables 4.2.6.8 and 6.1.1.4'
H H 0.0000 0.0000 'International Tables Vol C Tables 4.2.6.8 and 6.1.1.4'
N N 0.0061 0.0033 'International Tables Vol C Tables 4.2.6.8 and 6.1.1.4'
Si Si 0.0817 0.0704 'International Tables Vol C Tables 4.2.6.8 and 6.1.1.4'
Lu Lu -0.4720 5.8584 'International Tables Vol C Tables 4.2.6.8 and 6.1.1.4'

loop_
_geom_angle_atom_site_label_1
_geom_angle_atom_site_label_2
_geom_angle_atom_site_label_3
_geom_angle
N2 C1 C6 121.8(4)
N2 C1 C2 122.0(5)
C6 C1 C2 116.1(5)
C3 C2 C1 121.5(5)
C3 C2 H2 119.3
C1 C2 H2 119.3
C2 C3 C4 121.9(5)
C2 C3 H3 119.1
C4 C3 H3 119.1
C5 C4 C3 118.7(5)
C5 C4 H4 120.7
C3 C4 H4 120.7
C4 C5 C6 121.3(5)
C4 C5 H5 119.3
C6 C5 H5 119.3
C1 C6 C5 120.5(5)
C1 C6 C7 124.8(5)
C5 C6 C7 114.7(5)
N1 C7 C6 127.0(5)
N1 C7 H7 116.5
C6 C7 H7 116.5
C9 C8 C13 123.4(5)
C9 C8 N1 117.0(5)
C13 C8 N1 119.6(5)
C8 C9 C10 117.0(5)
C8 C9 C14 122.8(5)
C10 C9 C14 120.2(5)
C11 C10 C9 120.7(6)
C11 C10 H10 119.7
C9 C10 H10 119.7
C12 C11 C10 120.0(5)
C12 C11 H11 120.0
C10 C11 H11 120.0
C11 C12 C13 122.3(6)
C11 C12 H12 118.8
C13 C12 H12 118.8
C12 C13 C8 116.6(6)
C12 C13 C17 121.1(5)
C8 C13 C17 122.2(5)
C16 C14 C15 110.3(5)
C16 C14 C9 113.3(5)
C15 C14 C9 110.0(5)
C16 C14 H14 107.7
C15 C14 H14 107.7
C9 C14 H14 107.7
C14 C15 H15A 109.5
C14 C15 H15B 109.5
H15A C15 H15B 109.5
C14 C15 H15C 109.5
H15A C15 H15C 109.5
H15B C15 H15C 109.5
C14 C16 H16A 109.5
C14 C16 H16B 109.5
H16A C16 H16B 109.5
C14 C16 H16C 109.5
H16A C16 H16C 109.5
H16B C16 H16C 109.5
C19 C17 C13 110.9(5)
C19 C17 C18 110.0(5)
C13 C17 C18 112.1(5)
C19 C17 H17 107.9
C13 C17 H17 107.9
C18 C17 H17 107.9
C17 C18 H18A 109.5
C17 C18 H18B 109.5
H18A C18 H18B 109.5
C17 C18 H18C 109.5
H18A C18 H18C 109.5
H18B C18 H18C 109.5
C17 C19 H19A 109.5
C17 C19 H19B 109.5
H19A C19 H19B 109.5
C17 C19 H19C 109.5
H19A C19 H19C 109.5
H19B C19 H19C 109.5
C21 C20 N2 126.1(5)
C21 C20 C25 117.7(5)
N2 C20 C25 116.1(5)
C20 C21 C22 121.1(5)
C20 C21 H21 119.4
C22 C21 H21 119.4
C23 C22 C21 121.6(6)
C23 C22 H22 119.2
C21 C22 H22 119.2
C22 C23 C24 119.9(6)
C22 C23 H23 120.0
C24 C23 H23 120.0
C26 C24 C23 123.8(6)
C26 C24 C25 117.5(6)
C23 C24 C25 118.7(5)
N3 C25 C24 121.7(5)
N3 C25 C20 117.4(5)
C24 C25 C20 120.9(5)
C27 C26 C24 120.1(6)
C27 C26 H26 119.9
C24 C26 H26 119.9
C26 C27 C28 119.0(6)
C26 C27 H27 120.5
C28 C27 H27 120.5
N3 C28 C27 123.6(6)
N3 C28 H28 118.2
C27 C28 H28 118.2
Si2 C29 Lu 132.8(3)
Si2 C29 H29A 104.0
Lu C29 H29A 104.0
Si2 C29 H29B 104.0
Lu C29 H29B 104.0
H29A C29 H29B 105.5
Si1 C30 Lu 119.8(3)
Si1 C30 H30A 107.4
Lu C30 H30A 107.4
Si1 C30 H30B 107.4
Lu C30 H30B 107.4
H30A C30 H30B 106.9
Si2 C31 H31A 109.5
Si2 C31 H31B 109.5
H31A C31 H31B 109.5
Si2 C31 H31C 109.5
H31A C31 H31C 109.5
H31B C31 H31C 109.5
Si2 C32 H32A 109.5
Si2 C32 H32B 109.5
H32A C32 H32B 109.5
Si2 C32 H32C 109.5
H32A C32 H32C 109.5
H32B C32 H32C 109.5
Si2 C33 H33A 109.5
Si2 C33 H33B 109.5
H33A C33 H33B 109.5
Si2 C33 H33C 109.5
H33A C33 H33C 109.5
H33B C33 H33C 109.5
Si1 C34 H34A 109.5
Si1 C34 H34B 109.5
H34A C34 H34B 109.5
Si1 C34 H34C 109.5
H34A C34 H34C 109.5
H34B C34 H34C 109.5
Si1 C35 H35A 109.5
Si1 C35 H35B 109.5
H35A C35 H35B 109.5
Si1 C35 H35C 109.5
H35A C35 H35C 109.5
H35B C35 H35C 109.5
Si1 C36 H36A 109.5
Si1 C36 H36B 109.5
H36A C36 H36B 109.5
Si1 C36 H36C 109.5
H36A C36 H36C 109.5
H36B C36 H36C 109.5
N2 Lu C30 115.71(17)
N2 Lu C29 135.28(19)
C30 Lu C29 107.6(2)
N2 Lu N1 77.37(14)
C30 Lu N1 105.67(17)
C29 Lu N1 101.89(17)
N2 Lu N3 70.40(14)
C30 Lu N3 98.03(17)
C29 Lu N3 93.61(17)
N1 Lu N3 145.97(15)
C7 N1 C8 115.4(4)
C7 N1 Lu 124.5(3)
C8 N1 Lu 119.5(3)
C1 N2 C20 118.3(4)
C1 N2 Lu 122.4(3)
C20 N2 Lu 116.8(3)
C28 N3 C25 117.8(5)
C28 N3 Lu 126.4(4)
C25 N3 Lu 114.5(3)
C30 Si1 C35 115.0(3)
C30 Si1 C36 108.8(3)
C35 Si1 C36 105.5(3)
C30 Si1 C34 110.6(3)
C35 Si1 C34 106.6(3)
C36 Si1 C34 110.0(3)
C29 Si2 C31 113.4(3)
C29 Si2 C32 110.8(3)
C31 Si2 C32 106.6(3)
C29 Si2 C33 111.2(3)
C31 Si2 C33 107.3(3)
C32 Si2 C33 107.2(3)

loop_
_geom_bond_atom_site_label_1
_geom_bond_atom_site_label_2
_geom_bond_distance
C1 N2 1.375(6)
C1 C6 1.419(7)
C1 C2 1.422(7)
C2 C3 1.373(7)
C2 H2 0.9500
C3 C4 1.390(8)
C3 H3 0.9500
C4 C5 1.357(7)
C4 H4 0.9500
C5 C6 1.422(7)
C5 H5 0.9500
C6 C7 1.452(7)
C7 N1 1.287(6)
C7 H7 0.9500
C8 C9 1.389(8)
C8 C13 1.392(8)
C8 N1 1.467(6)
C9 C10 1.404(7)
C9 C14 1.530(8)
C10 C11 1.382(8)
C10 H10 0.9500
C11 C12 1.359(8)
C11 H11 0.9500
C12 C13 1.388(7)
C12 H12 0.9500
C13 C17 1.523(8)
C14 C16 1.518(8)
C14 C15 1.530(7)
C14 H14 1.0000
C15 H15A 0.9800
C15 H15B 0.9800
C15 H15C 0.9800
C16 H16A 0.9800
C16 H16B 0.9800
C16 H16C 0.9800
C17 C19 1.522(8)
C17 C18 1.534(8)
C17 H17 1.0000
C18 H18A 0.9800
C18 H18B 0.9800
C18 H18C 0.9800
C19 H19A 0.9800
C19 H19B 0.9800
C19 H19C 0.9800
C20 C21 1.372(7)
C20 N2 1.404(6)
C20 C25 1.437(7)
C21 C22 1.410(8)
C21 H21 0.9500
C22 C23 1.359(8)
C22 H22 0.9500
C23 C24 1.414(8)
C23 H23 0.9500
C24 C26 1.410(8)
C24 C25 1.415(7)
C25 N3 1.375(6)
C26 C27 1.353(8)
C26 H26 0.9500
C27 C28 1.397(8)
C27 H27 0.9500
C28 N3 1.329(6)
C28 H28 0.9500
C29 Si2 1.830(6)
C29 Lu 2.349(5)
C29 H29A 0.9900
C29 H29B 0.9900
C30 Si1 1.824(6)
C30 Lu 2.333(6)
C30 H30A 0.9900
C30 H30B 0.9900
C31 Si2 1.867(6)
C31 H31A 0.9800
C31 H31B 0.9800
C31 H31C 0.9800
C32 Si2 1.869(6)
C32 H32A 0.9800
C32 H32B 0.9800
C32 H32C 0.9800
C33 Si2 1.884(6)
C33 H33A 0.9800
C33 H33B 0.9800
C33 H33C 0.9800
C34 Si1 1.883(6)
C34 H34A 0.9800
C34 H34B 0.9800
C34 H34C 0.9800
C35 Si1 1.860(6)
C35 H35A 0.9800
C35 H35B 0.9800
C35 H35C 0.9800
C36 Si1 1.883(6)
C36 H36A 0.9800
C36 H36B 0.9800
C36 H36C 0.9800
Lu N2 2.286(4)
Lu N1 2.355(4)
Lu N3 2.372(4)
